data_7002289
loop_
_publ_author_name
'Dalla Favera, Natalia'
'Gu\'en\'ee, Laure'
'Bernardinelli, G\'erald'
'Piguet, Claude'

_publ_section_title
;
 In search for tuneable intramolecular intermetallic interactions in
 polynuclear lanthanide complexes
;
_journal_issue 37
_journal_name_full 'Dalton Transactions'
_journal_page_first 7625
_journal_page_last 7638
_journal_paper_doi 10.1039/b905131g
_journal_year 2009
_chemical_formula_moiety 'C39 H44 N8 O2'
_chemical_formula_sum 'C39 H44 N8 O2'
_chemical_formula_weight 656.82
_space_group_IT_number 14
_symmetry_cell_setting monoclinic
_symmetry_Int_Tables_number 14
_symmetry_space_group_name_Hall '-P 2ybc'
_symmetry_space_group_name_H-M 'P 1 21/c 1'
_audit_conform_dict_name cif_core.dic
_audit_conform_dict_version 2.0.1
_audit_creation_date 2009-02-10
_audit_creation_method from_xtal_archive_file_using_CIFIO
_audit_update_record 2009-02-10
_cell_angle_alpha 90.00000
_cell_angle_beta 101.188(3)
_cell_angle_gamma 90.00000
_cell_formula_units_Z 4
_cell_length_a 22.2062(9)
_cell_length_b 12.4592(6)
_cell_length_c 12.6087(5)
_cell_measurement_reflns_used 21505
_cell_measurement_temperature 150
_cell_measurement_theta_max 33.55
_cell_measurement_theta_min 2.32
_cell_volume 3422.2(3)
_computing_cell_refinement 'CELL (Stoe & Cie, 1999)'
_computing_data_collection 'EXPOSE (Stoe & Cie, 1999)'
_computing_data_reduction xtal_REFCAL_SORTRF
_computing_molecular_graphics xtal_gx3
_computing_publication_material xtal_BONDLA_CIFIO
_computing_structure_refinement xtal_CRYLSQ
_computing_structure_solution SIR97
_diffrn_ambient_temperature 150
_diffrn_detector_area_resol_mean 6
_diffrn_measured_fraction_theta_full 1.0
_diffrn_measured_fraction_theta_max 1.0
_diffrn_measurement_device_type 'Stoe Ipds'
_diffrn_measurement_method \f
_diffrn_radiation_monochromator graphite
_diffrn_radiation_probe x-ray
_diffrn_radiation_type MoK\a
_diffrn_radiation_wavelength .71073
_diffrn_reflns_av_R_equivalents .109
_diffrn_reflns_limit_h_max 33
_diffrn_reflns_limit_h_min -34
_diffrn_reflns_limit_k_max 19
_diffrn_reflns_limit_k_min -19
_diffrn_reflns_limit_l_max 18
_diffrn_reflns_limit_l_min -19
_diffrn_reflns_number 45534
_diffrn_reflns_theta_full 33.45
_diffrn_reflns_theta_max 33.45
_diffrn_source 'fine-focus sealed tube'
_diffrn_source_type 'STOE IPDS'
_diffrn_standards_decay_% 0
_exptl_absorpt_coefficient_mu 0.082
_exptl_absorpt_correction_T_max 0.9916
_exptl_absorpt_correction_T_min 0.9849
_exptl_absorpt_correction_type numerical
_exptl_absorpt_process_details 'XRED; Stoe & Cie, 1999'
_exptl_crystal_colour colorless
_exptl_crystal_density_diffrn 1.275
_exptl_crystal_density_method 'not measured'
_exptl_crystal_description prism
_exptl_crystal_F_000 1400.0
_exptl_crystal_size_max 0.25
_exptl_crystal_size_mid 0.158
_exptl_crystal_size_min 0.132
_refine_diff_density_max .556
_refine_diff_density_min -.664
_refine_ls_abs_structure_details none
_refine_ls_extinction_coef .00000
_refine_ls_extinction_method none
_refine_ls_goodness_of_fit_ref 1.174
_refine_ls_hydrogen_treatment mixed
_refine_ls_number_parameters 574
_refine_ls_number_reflns 8936
_refine_ls_R_factor_gt .047
_refine_ls_shift/su_max .01
_refine_ls_structure_factor_coef F
_refine_ls_weighting_details \w=1/[\s^2^(Fo)+0.0004(Fo^2^)]
_refine_ls_weighting_scheme calc
_refine_ls_wR_factor_ref .044
_reflns_number_gt 7112
_reflns_number_total 13246
_reflns_threshold_expression refl_observed_if_F____>_4.00_sigma(F___)
_cod_data_source_file b905131g.txt
_cod_data_source_block L5
_cod_original_sg_symbol_H-M 'P 21/c'
_cod_database_code 7002289

loop_
_symmetry_equiv_pos_as_xyz
+x,+y,+z
-x,1/2+y,1/2-z
-x,-y,-z
+x,1/2-y,1/2+z

loop_
_atom_site_label
_atom_site_fract_x
_atom_site_fract_y
_atom_site_fract_z
_atom_site_U_iso_or_equiv
_atom_site_occupancy
_atom_site_adp_type
C1 -.11576(7) .37426(11) 1.03133(11) .0190(6) 1.00000 Uani
C2 -.09626(8) .47847(12) 1.05889(12) .0228(7) 1.00000 Uani
C3 -.13169(8) .54143(13) 1.11333(13) .0272(7) 1.00000 Uani
C4 -.18441(8) .49863(12) 1.13901(13) .0268(7) 1.00000 Uani
C5 -.19929(7) .39258(12) 1.11189(12) .0212(6) 1.00000 Uani
C6 -.25875(7) .34985(12) 1.13681(13) .0239(7) 1.00000 Uani
C7 -.20285(7) .20852(12) 1.25764(12) .0228(7) 1.00000 Uani
C8 -.20007(9) .08940(13) 1.23587(16) .0328(8) 1.00000 Uani
C9 -.31708(8) .22662(13) 1.22367(15) .0278(7) 1.00000 Uani
C10 -.32865(11) .27729(19) 1.32603(18) .0511(12) 1.00000 Uani
C11 -.08120(7) .30948(11) .96531(11) .0183(6) 1.00000 Uani
C12 -.02625(7) .26946(11) .84814(12) .0193(6) 1.00000 Uani
C13 .00942(7) .26853(12) .76779(12) .0206(6) 1.00000 Uani
C14 .02787(7) .17042(12) .73276(11) .0201(6) 1.00000 Uani
C15 .01100(7) .07450(12) .77793(12) .0230(7) 1.00000 Uani
C16 -.02496(8) .07284(12) .85643(13) .0236(7) 1.00000 Uani
C17 -.04307(7) .17217(11) .89025(11) .0192(6) 1.00000 Uani
C18 -.10551(8) .11950(12) 1.02756(13) .0224(7) 1.00000 Uani
C19 -.16294(9) .06929(14) .96185(15) .0335(8) 1.00000 Uani
C20 .06620(7) .16446(13) .64564(12) .0230(7) 1.00000 Uani
C21 .35883(7) .43223(11) .62375(11) .0188(6) 1.00000 Uani
C22 .34864(8) .49108(12) .52773(12) .0226(7) 1.00000 Uani
C23 .39677(8) .54993(13) .50230(13) .0257(7) 1.00000 Uani
C24 .45300(8) .54871(13) .57249(13) .0246(7) 1.00000 Uani
C25 .45960(7) .48516(12) .66456(11) .0198(6) 1.00000 Uani
C26 .52129(7) .46564(12) .73663(12) .0204(6) 1.00000 Uani
C27 .51143(8) .63926(13) .82940(13) .0251(7) 1.00000 Uani
C28 .47211(8) .63140(15) .91503(15) .0316(8) 1.00000 Uani
C29 .60025(8) .51399(13) .88974(13) .0253(7) 1.00000 Uani
C30 .65650(8) .56432(15) .85778(15) .0319(8) 1.00000 Uani
C31 .30757(7) .37122(11) .65307(11) .0175(6) 1.00000 Uani
C32 .21966(7) .29454(11) .63808(11) .0179(6) 1.00000 Uani
C33 .15912(7) .25922(12) .60494(11) .0193(6) 1.00000 Uani
C34 .13126(7) .20578(11) .67938(11) .0187(6) 1.00000 Uani
C35 .16432(7) .18728(11) .78498(11) .0199(6) 1.00000 Uani
C36 .22393(7) .22239(12) .82003(11) .0198(6) 1.00000 Uani
C37 .25073(7) .27717(11) .74445(11) .0170(6) 1.00000 Uani
C38 .35030(7) .33979(13) .85679(11) .0216(6) 1.00000 Uani
C39 .39467(9) .24673(15) .87980(14) .0329(8) 1.00000 Uani
O1 -.30566(6) .40121(11) 1.10135(11) .0389(7) 1.00000 Uani
O2 .54897(6) .38273(9) .72222(10) .0301(6) 1.00000 Uani
N1 -.16608(6) .32998(10) 1.05840(10) .0203(6) 1.00000 Uani
N2 -.25825(6) .26022(10) 1.19690(10) .0228(6) 1.00000 Uani
N3 -.05026(6) .35466(10) .89699(10) .0204(6) 1.00000 Uani
N4 -.07855(6) .19946(10) .96506(10) .0191(5) 1.00000 Uani
N21 .41356(6) .42771(10) .69100(10) .0192(5) 1.00000 Uani
N22 .54287(6) .53801(10) .81344(10) .0223(6) 1.00000 Uani
N23 .25658(6) .35262(10) .58206(9) .0191(5) 1.00000 Uani
N24 .30696(6) .32794(10) .75343(9) .0178(5) 1.00000 Uani
H1 -.2310(7) .0526(7) 1.2668(10) .04000 1.00000 Uiso
H2 -.2075(6) .0770(4) 1.1585(12) .04000 1.00000 Uiso
H3 -.1587(7) .0615(6) 1.2692(10) .04000 1.00000 Uiso
H4 -.2975(7) .2527(9) 1.3873(10) .04000 1.00000 Uiso
H5 -.3265(6) .3568(13) 1.3200(6) .04000 1.00000 Uiso
H6 -.3699(7) .2564(9) 1.3376(7) .04000 1.00000 Uiso
H7 -.1666(8) .2473(15) 1.2409(16) .04000 1.00000 Uiso
H8 -.2008(10) .2187(16) 1.3352(13) .04000 1.00000 Uiso
H9 -.3493(9) .2469(16) 1.1617(14) .04000 1.00000 Uiso
H10 -.3155(10) .1475(12) 1.2297(16) .04000 1.00000 Uiso
H11 -.0586(8) .5044(16) 1.0399(16) .04000 1.00000 Uiso
H12 -.1188(10) .6157(13) 1.1313(16) .04000 1.00000 Uiso
H13 -.2115(9) .5392(15) 1.1754(15) .04000 1.00000 Uiso
H14 -.0737(9) .0640(14) 1.0490(16) .04000 1.00000 Uiso
H15 -.1143(10) .1557(15) 1.0921(14) .04000 1.00000 Uiso
H16 -.1969(6) .1239(10) .9493(9) .04000 1.00000 Uiso
H17 -.1547(3) .0449(10) .8919(12) .04000 1.00000 Uiso
H18 -.1752(4) .0082(11) 1.0010(8) .04000 1.00000 Uiso
H19 .0197(10) .3365(13) .7353(16) .04000 1.00000 Uiso
H20 .0248(10) .0075(13) .7533(16) .04000 1.00000 Uiso
H21 -.0370(10) .0047(13) .8860(16) .04000 1.00000 Uiso
H22 .0685(10) .0878(13) .6255(16) .04000 1.00000 Uiso
H23 .0465(10) .2030(16) .5790(14) .04000 1.00000 Uiso
H24 .3084(8) .4892(17) .4841(15) .04000 1.00000 Uiso
H25 .3917(10) .5949(15) .4390(14) .04000 1.00000 Uiso
H26 .4890(8) .5878(15) .5564(16) .04000 1.00000 Uiso
H27 .5429(9) .6961(14) .8482(16) .04000 1.00000 Uiso
H28 .4865(9) .6618(16) .7587(13) .04000 1.00000 Uiso
H29 .4379(7) .5839(11) .8901(7) .04000 1.00000 Uiso
H30 .4969(5) .6030(11) .9822(11) .04000 1.00000 Uiso
H31 .4566(6) .7031(11) .9284(8) .04000 1.00000 Uiso
H32 .5943(10) .5390(16) .9624(13) .04000 1.00000 Uiso
H33 .6054(10) .4368(12) .8919(16) .04000 1.00000 Uiso
H34 .6602(4) .5390(9) .7862(12) .04000 1.00000 Uiso
H35 .6522(4) .6436(12) .8566(10) .04000 1.00000 Uiso
H36 .6932(6) .5439(9) .9103(10) .04000 1.00000 Uiso
H37 .1362(9) .2728(16) .5309(13) .04000 1.00000 Uiso
H38 .1454(9) .1485(15) .8357(15) .04000 1.00000 Uiso
H39 .2462(9) .2088(16) .8931(13) .04000 1.00000 Uiso
H40 .3724(9) .4083(13) .8531(16) .04000 1.00000 Uiso
H41 .3257(9) .3449(16) .9134(14) .04000 1.00000 Uiso
H42 .3719(5) .1798(11) .8734(10) .04000 1.00000 Uiso
H43 .4223(6) .2473(7) .8275(11) .04000 1.00000 Uiso
H44 .4188(6) .2534(6) .9528(12) .04000 1.00000 Uiso

loop_
_atom_site_aniso_label
_atom_site_aniso_U_11
_atom_site_aniso_U_22
_atom_site_aniso_U_33
_atom_site_aniso_U_12
_atom_site_aniso_U_13
_atom_site_aniso_U_23
C1 .0189(7) .0190(6) .0190(6) .0025(6) .0034(6) .0011(5)
C2 .0235(8) .0204(7) .0244(7) -.0016(6) .0042(6) .0004(6)
C3 .0337(9) .0187(7) .0290(8) -.0009(7) .0058(7) -.0028(6)
C4 .0293(8) .0235(7) .0289(8) .0057(7) .0089(7) -.0036(6)
C5 .0197(7) .0224(7) .0217(7) .0046(6) .0046(6) .0013(6)
C6 .0209(7) .0247(7) .0270(7) .0038(6) .0071(6) -.0018(6)
C7 .0201(7) .0237(7) .0240(7) .0006(6) .0024(6) .0005(6)
C8 .0295(9) .0242(8) .0456(10) .0024(7) .0093(8) -.0010(7)
C9 .0200(8) .0257(8) .0386(9) -.0033(6) .0077(7) -.0037(7)
C10 .0477(13) .0578(13) .0569(13) -.0206(11) .0330(11) -.0223(11)
C11 .0165(7) .0175(6) .0208(6) -.0000(5) .0032(6) -.0000(5)
C12 .0151(7) .0183(6) .0241(7) -.0013(5) .0034(6) .0003(6)
C13 .0179(7) .0205(7) .0240(7) -.0025(6) .0056(6) .0005(6)
C14 .0154(7) .0246(7) .0203(7) -.0024(6) .0038(6) -.0024(6)
C15 .0228(8) .0196(7) .0280(8) .0002(6) .0085(6) -.0027(6)
C16 .0247(8) .0179(7) .0300(8) -.0003(6) .0097(7) .0017(6)
C17 .0168(7) .0195(7) .0218(7) -.0014(6) .0054(6) .0005(6)
C18 .0250(8) .0185(7) .0265(7) .0014(6) .0118(6) .0042(6)
C19 .0352(10) .0281(8) .0391(9) -.0130(8) .0117(8) -.0020(7)
C20 .0198(7) .0284(8) .0219(7) -.0047(6) .0066(6) -.0060(6)
C21 .0202(7) .0184(6) .0185(6) .0001(6) .0052(6) -.0024(5)
C22 .0222(8) .0261(7) .0185(7) -.0002(6) .0018(6) .0010(6)
C23 .0281(8) .0278(8) .0218(7) -.0001(7) .0058(6) .0057(6)
C24 .0245(8) .0246(7) .0261(8) -.0022(6) .0082(7) .0029(6)
C25 .0193(7) .0206(7) .0198(7) -.0001(6) .0045(6) -.0016(5)
C26 .0177(7) .0224(7) .0219(7) -.0016(6) .0058(6) .0005(6)
C27 .0252(8) .0223(7) .0270(8) .0006(6) .0029(7) -.0016(6)
C28 .0260(9) .0329(9) .0372(9) .0013(7) .0090(7) -.0025(7)
C29 .0221(8) .0272(8) .0243(7) -.0003(6) -.0007(6) .0007(6)
C30 .0225(8) .0383(10) .0340(9) -.0003(7) .0036(7) .0012(7)
C31 .0186(7) .0184(6) .0155(6) .0016(5) .0035(5) -.0005(5)
C32 .0194(7) .0193(6) .0156(6) .0008(6) .0052(5) -.0011(5)
C33 .0192(7) .0226(7) .0155(6) -.0001(6) .0018(5) -.0014(5)
C34 .0173(7) .0191(6) .0204(6) -.0002(6) .0055(6) -.0038(5)
C35 .0214(7) .0201(7) .0196(6) .0003(6) .0075(6) -.0003(5)
C36 .0210(7) .0225(7) .0163(6) .0019(6) .0043(6) .0007(5)
C37 .0162(7) .0185(6) .0162(6) .0019(5) .0030(5) -.0023(5)
C38 .0206(7) .0293(8) .0142(6) -.0022(6) .0014(5) -.0015(6)
C39 .0315(9) .0358(9) .0262(8) .0051(8) -.0071(7) .0038(7)
O1 .0230(6) .0412(7) .0538(8) .0120(6) .0103(6) .0157(6)
O2 .0253(6) .0273(6) .0363(6) .0045(5) .0025(5) -.0054(5)
N1 .0186(6) .0199(6) .0228(6) .0014(5) .0052(5) -.0002(5)
N2 .0178(6) .0233(6) .0273(6) .0002(5) .0045(5) -.0005(5)
N3 .0199(6) .0182(6) .0243(6) -.0004(5) .0071(5) -.0009(5)
N4 .0180(6) .0171(6) .0236(6) -.0008(5) .0071(5) .0010(5)
N21 .0178(6) .0213(6) .0185(6) -.0004(5) .0036(5) -.0007(5)
N22 .0196(6) .0226(6) .0234(6) .0007(5) .0012(5) -.0008(5)
N23 .0184(6) .0229(6) .0161(5) -.0014(5) .0033(5) -.0001(5)
N24 .0175(6) .0207(6) .0146(5) .0004(5) .0019(5) -.0006(5)

loop_
_atom_type_symbol
_atom_type_scat_source
_atom_type_scat_dispersion_real
_atom_type_scat_dispersion_imag
C Int._Tables_Vol_IV_Tables_2.2B_and_2.3.1 .002 .002
H Int._Tables_Vol_IV_Tables_2.2B_and_2.3.1 0 0
N Int._Tables_Vol_IV_Tables_2.2B_and_2.3.1 .004 .003
O Int._Tables_Vol_IV_Tables_2.2B_and_2.3.1 .008 .006

loop_
_geom_angle_atom_site_label_1
_geom_angle_atom_site_label_2
_geom_angle_atom_site_label_3
_geom_angle_site_symmetry_1
_geom_angle_site_symmetry_2
_geom_angle_site_symmetry_3
_geom_angle
N1 C1 C2 . . . 123.49(14)
N1 C1 C11 . . . 117.77(13)
C2 C1 C11 . . . 118.70(14)
H11 C2 C3 . . . 122.3(12)
H11 C2 C1 . . . 119.4(12)
C3 C2 C1 . . . 118.26(15)
H12 C3 C4 . . . 122.2(13)
H12 C3 C2 . . . 118.7(13)
C4 C3 C2 . . . 119.13(14)
H13 C4 C3 . . . 122.9(12)
H13 C4 C5 . . . 118.3(12)
C3 C4 C5 . . . 118.80(16)
N1 C5 C4 . . . 123.31(15)
N1 C5 C6 . . . 119.15(13)
C4 C5 C6 . . . 117.35(14)
O1 C6 N2 . . . 123.30(15)
O1 C6 C5 . . . 116.95(14)
N2 C6 C5 . . . 119.74(13)
H8 C7 H7 . . . 105.4(17)
H8 C7 N2 . . . 109.7(12)
H8 C7 C8 . . . 108.3(12)
H7 C7 N2 . . . 107.9(11)
H7 C7 C8 . . . 112.0(12)
N2 C7 C8 . . . 113.32(12)
H1 C8 H2 . . . 109.5(10)
H1 C8 H3 . . . 109.5(10)
H1 C8 C7 . . . 109.5(6)
H2 C8 H3 . . . 109.5(11)
H2 C8 C7 . . . 109.5(4)
H3 C8 C7 . . . 109.4(5)
H9 C9 H10 . . . 109.1(16)
H9 C9 N2 . . . 106.5(12)
H9 C9 C10 . . . 110.8(12)
H10 C9 N2 . . . 106.3(13)
H10 C9 C10 . . . 111.2(13)
N2 C9 C10 . . . 112.62(15)
H4 C10 H6 . . . 109.5(10)
H4 C10 H5 . . . 109.5(9)
H4 C10 C9 . . . 109.5(8)
H6 C10 H5 . . . 109.5(10)
H6 C10 C9 . . . 109.5(6)
H5 C10 C9 . . . 109.5(6)
N3 C11 N4 . . . 113.23(13)
N3 C11 C1 . . . 121.68(13)
N4 C11 C1 . . . 125.07(13)
N3 C12 C13 . . . 130.39(13)
N3 C12 C17 . . . 109.89(14)
C13 C12 C17 . . . 119.72(13)
H19 C13 C14 . . . 121.1(12)
H19 C13 C12 . . . 120.2(12)
C14 C13 C12 . . . 118.69(14)
C13 C14 C15 . . . 120.10(14)
C13 C14 C20 . . . 121.01(14)
C15 C14 C20 . . . 118.89(14)
H20 C15 C16 . . . 118.8(13)
H20 C15 C14 . . . 118.7(13)
C16 C15 C14 . . . 122.50(14)
H21 C16 C15 . . . 121.3(12)
H21 C16 C17 . . . 122.3(12)
C15 C16 C17 . . . 116.44(14)
N4 C17 C16 . . . 131.54(14)
N4 C17 C12 . . . 105.93(12)
C16 C17 C12 . . . 122.54(15)
H15 C18 H14 . . . 109.9(16)
H15 C18 N4 . . . 107.5(12)
H15 C18 C19 . . . 111.2(12)
H14 C18 N4 . . . 106.1(12)
H14 C18 C19 . . . 110.0(10)
N4 C18 C19 . . . 111.98(13)
H18 C19 H17 . . . 109.4(10)
H18 C19 H16 . . . 109.5(10)
H18 C19 C18 . . . 109.5(6)
H17 C19 H16 . . . 109.4(9)
H17 C19 C18 . . . 109.5(5)
H16 C19 C18 . . . 109.5(7)
H23 C20 H22 . . . 106.6(15)
H23 C20 C34 . . . 108.2(12)
H23 C20 C14 . . . 111.9(12)
H22 C20 C34 . . . 107.7(12)
H22 C20 C14 . . . 107.3(13)
C34 C20 C14 . . . 114.76(12)
N21 C21 C22 . . . 123.01(14)
N21 C21 C31 . . . 117.95(12)
C22 C21 C31 . . . 119.03(12)
H24 C22 C23 . . . 124.0(12)
H24 C22 C21 . . . 117.6(12)
C23 C22 C21 . . . 118.48(13)
H25 C23 C24 . . . 118.8(12)
H25 C23 C22 . . . 122.0(12)
C24 C23 C22 . . . 119.19(14)
H26 C24 C23 . . . 121.9(11)
H26 C24 C25 . . . 119.5(11)
C23 C24 C25 . . . 118.46(15)
N21 C25 C24 . . . 123.34(13)
N21 C25 C26 . . . 114.25(12)
C24 C25 C26 . . . 122.08(14)
O2 C26 N22 . . . 123.41(13)
O2 C26 C25 . . . 117.80(13)
N22 C26 C25 . . . 118.79(13)
H27 C27 H28 . . . 104.9(16)
H27 C27 N22 . . . 108.2(11)
H27 C27 C28 . . . 110.6(12)
H28 C27 N22 . . . 108.4(12)
H28 C27 C28 . . . 111.0(12)
N22 C27 C28 . . . 113.26(13)
H29 C28 H30 . . . 109.5(10)
H29 C28 H31 . . . 109.5(11)
H29 C28 C27 . . . 109.4(7)
H30 C28 H31 . . . 109.6(10)
H30 C28 C27 . . . 109.5(8)
H31 C28 C27 . . . 109.4(8)
H33 C29 H32 . . . 108.6(17)
H33 C29 N22 . . . 107.6(12)
H33 C29 C30 . . . 108.6(14)
H32 C29 N22 . . . 106.5(11)
H32 C29 C30 . . . 112.1(12)
N22 C29 C30 . . . 113.25(14)
H34 C30 H36 . . . 109.5(10)
H34 C30 H35 . . . 109.4(10)
H34 C30 C29 . . . 109.5(6)
H36 C30 H35 . . . 109.5(8)
H36 C30 C29 . . . 109.5(8)
H35 C30 C29 . . . 109.5(6)
N23 C31 N24 . . . 113.21(13)
N23 C31 C21 . . . 121.51(12)
N24 C31 C21 . . . 125.29(12)
N23 C32 C33 . . . 129.90(12)
N23 C32 C37 . . . 109.79(12)
C33 C32 C37 . . . 120.23(14)
H37 C33 C34 . . . 120.4(12)
H37 C33 C32 . . . 121.1(12)
C34 C33 C32 . . . 118.47(12)
C33 C34 C35 . . . 119.86(13)
C33 C34 C20 . . . 119.89(12)
C35 C34 C20 . . . 120.21(14)
H38 C35 C36 . . . 117.5(11)
H38 C35 C34 . . . 119.7(11)
C36 C35 C34 . . . 122.75(14)
H39 C36 C35 . . . 121.9(12)
H39 C36 C37 . . . 121.7(12)
C35 C36 C37 . . . 116.43(12)
N24 C37 C36 . . . 131.67(12)
N24 C37 C32 . . . 106.06(12)
C36 C37 C32 . . . 122.21(13)
H41 C38 H40 . . . 109.2(17)
H41 C38 N24 . . . 106.9(10)
H41 C38 C39 . . . 110.1(11)
H40 C38 N24 . . . 106.9(11)
H40 C38 C39 . . . 111.1(11)
N24 C38 C39 . . . 112.53(13)
H42 C39 H44 . . . 109.5(9)
H42 C39 H43 . . . 109.5(9)
H42 C39 C38 . . . 109.5(7)
H44 C39 H43 . . . 109.4(11)
H44 C39 C38 . . . 109.5(6)
H43 C39 C38 . . . 109.4(6)
C5 N1 C1 . . . 116.93(13)
C6 N2 C7 . . . 124.89(13)
C6 N2 C9 . . . 116.96(13)
C7 N2 C9 . . . 116.58(13)
C11 N3 C12 . . . 104.84(12)
C11 N4 C17 . . . 106.10(12)
C11 N4 C18 . . . 130.89(13)
C17 N4 C18 . . . 123.01(12)
C21 N21 C25 . . . 117.46(12)
C26 N22 C29 . . . 118.56(13)
C26 N22 C27 . . . 124.14(12)
C29 N22 C27 . . . 117.25(12)
C31 N23 C32 . . . 105.09(11)
C31 N24 C37 . . . 105.84(10)
C31 N24 C38 . . . 130.81(12)
C37 N24 C38 . . . 122.92(12)

loop_
_geom_bond_atom_site_label_1
_geom_bond_atom_site_label_2
_geom_bond_site_symmetry_1
_geom_bond_site_symmetry_2
_geom_bond_distance
C1 N1 . . 1.348(2)
C1 C2 . . 1.391(2)
C1 C11 . . 1.477(3)
C2 H11 . . .970(19)
C2 C3 . . 1.384(3)
C3 H12 . . .983(16)
C3 C4 . . 1.381(3)
C4 H13 . . .97(2)
C4 C5 . . 1.389(3)
C5 N1 . . 1.342(2)
C5 C6 . . 1.512(3)
C6 O1 . . 1.2304(19)
C6 N2 . . 1.348(2)
C7 H8 . . .978(16)
C7 H7 . . .996(19)
C7 N2 . . 1.4661(19)
C7 C8 . . 1.513(3)
C8 H1 . . .968(14)
C8 H2 . . .970(15)
C8 H3 . . .996(14)
C9 H9 . . .984(17)
C9 H10 . . .989(15)
C9 N2 . . 1.472(3)
C9 C10 . . 1.503(3)
C10 H4 . . .981(12)
C10 H6 . . .990(15)
C10 H5 . . .995(16)
C11 N3 . . 1.327(2)
C11 N4 . . 1.3721(18)
C12 N3 . . 1.3849(19)
C12 C13 . . 1.402(3)
C12 C17 . . 1.403(2)
C13 H19 . . .986(18)
C13 C14 . . 1.388(3)
C14 C15 . . 1.406(3)
C14 C20 . . 1.516(3)
C15 H20 . . .962(18)
C15 C16 . . 1.387(3)
C16 H21 . . .985(18)
C16 C17 . . 1.393(3)
C17 N4 . . 1.384(2)
C18 H15 . . .982(19)
C18 H14 . . .988(18)
C18 N4 . . 1.468(2)
C18 C19 . . 1.515(3)
C19 H18 . . .974(13)
C19 H17 . . .984(14)
C19 H16 . . 1.005(12)
C20 H23 . . .992(17)
C20 H22 . . .992(16)
C20 C34 . . 1.515(2)
C21 N21 . . 1.3413(17)
C21 C22 . . 1.396(2)
C21 C31 . . 1.474(3)
C22 H24 . . .954(16)
C22 C23 . . 1.384(3)
C23 H25 . . .964(18)
C23 C24 . . 1.384(3)
C24 H26 . . .991(19)
C24 C25 . . 1.389(3)
C25 N21 . . 1.342(2)
C25 C26 . . 1.5094(19)
C26 O2 . . 1.2333(19)
C26 N22 . . 1.3419(18)
C27 H27 . . .992(18)
C27 H28 . . .995(16)
C27 N22 . . 1.474(3)
C27 C28 . . 1.518(3)
C28 H29 . . .966(13)
C28 H30 . . .982(12)
C28 H31 . . .983(14)
C29 H33 . . .969(15)
C29 H32 . . 1.001(18)
C29 N22 . . 1.4707(19)
C29 C30 . . 1.520(3)
C30 H34 . . .975(15)
C30 H36 . . .979(12)
C30 H35 . . .992(15)
C31 N23 . . 1.3206(17)
C31 N24 . . 1.3780(18)
C32 N23 . . 1.385(2)
C32 C33 . . 1.399(2)
C32 C37 . . 1.4010(18)
C33 H37 . . .987(16)
C33 C34 . . 1.390(3)
C34 C35 . . 1.4091(19)
C35 H38 . . .96(2)
C35 C36 . . 1.383(2)
C36 H39 . . .972(15)
C36 C37 . . 1.396(3)
C37 N24 . . 1.3845(18)
C38 H41 . . .98(2)
C38 H40 . . .990(18)
C38 N24 . . 1.4696(17)
C38 C39 . . 1.513(3)
C39 H42 . . .970(13)
C39 H44 . . .974(14)
C39 H43 . . .983(14)

loop_
_geom_torsion_atom_site_label_1
_geom_torsion_atom_site_label_2
_geom_torsion_atom_site_label_3
_geom_torsion_atom_site_label_4
_geom_torsion_site_symmetry_1
_geom_torsion_site_symmetry_2
_geom_torsion_site_symmetry_3
_geom_torsion_site_symmetry_4
_geom_torsion
C11 C1 C2 C3 . . . . 174.94(13)
C11 C1 C2 H11 . . . . -5.4(13)
N1 C1 C2 C3 . . . . -2.6(3)
N1 C1 C2 H11 . . . . 177.1(13)
C2 C1 C11 N3 . . . . -27.65(19)
C2 C1 C11 N4 . . . . 154.06(13)
N1 C1 C11 N3 . . . . 150.03(13)
N1 C1 C11 N4 . . . . -28.25(19)
C2 C1 N1 C5 . . . . 2.1(2)
C11 C1 N1 C5 . . . . -175.49(12)
C1 C2 C3 C4 . . . . .6(3)
C1 C2 C3 H12 . . . . -178.4(12)
H11 C2 C3 C4 . . . . -179.1(13)
H11 C2 C3 H12 . . . . 1.9(18)
C2 C3 C4 C5 . . . . 1.7(3)
C2 C3 C4 H13 . . . . -178.5(13)
H12 C3 C4 C5 . . . . -179.3(13)
H12 C3 C4 H13 . . . . .4(18)
C3 C4 C5 C6 . . . . -177.39(13)
C3 C4 C5 N1 . . . . -2.4(3)
H13 C4 C5 C6 . . . . 2.9(12)
H13 C4 C5 N1 . . . . 177.9(12)
C4 C5 C6 O1 . . . . 53.63(19)
C4 C5 C6 N2 . . . . -125.36(15)
N1 C5 C6 O1 . . . . -121.61(15)
N1 C5 C6 N2 . . . . 59.40(18)
C4 C5 N1 C1 . . . . .5(2)
C6 C5 N1 C1 . . . . 175.40(12)
C5 C6 N2 C7 . . . . 11.2(3)
C5 C6 N2 C9 . . . . 176.42(13)
O1 C6 N2 C7 . . . . -167.69(15)
O1 C6 N2 C9 . . . . -2.5(3)
N2 C7 C8 H1 . . . . -69.5(8)
N2 C7 C8 H2 . . . . 50.6(9)
N2 C7 C8 H3 . . . . 170.5(9)
H7 C7 C8 H1 . . . . 168.2(14)
H7 C7 C8 H2 . . . . -71.8(14)
H7 C7 C8 H3 . . . . 48.2(15)
H8 C7 C8 H1 . . . . 52.3(15)
H8 C7 C8 H2 . . . . 172.4(16)
H8 C7 C8 H3 . . . . -67.6(16)
C8 C7 N2 C6 . . . . -129.63(17)
C8 C7 N2 C9 . . . . 65.14(19)
H7 C7 N2 C6 . . . . -5.0(13)
H7 C7 N2 C9 . . . . -170.3(12)
H8 C7 N2 C6 . . . . 109.3(13)
H8 C7 N2 C9 . . . . -55.9(13)
N2 C9 C10 H4 . . . . -64.1(8)
N2 C9 C10 H5 . . . . 56.0(8)
N2 C9 C10 H6 . . . . 176.0(7)
H9 C9 C10 H4 . . . . 176.7(15)
H9 C9 C10 H5 . . . . -63.3(15)
H9 C9 C10 H6 . . . . 56.7(14)
H10 C9 C10 H4 . . . . 55.2(15)
H10 C9 C10 H5 . . . . 175.2(15)
H10 C9 C10 H6 . . . . -64.8(15)
C10 C9 N2 C6 . . . . -88.33(18)
C10 C9 N2 C7 . . . . 78.10(18)
H9 C9 N2 C6 . . . . 33.4(12)
H9 C9 N2 C7 . . . . -160.2(12)
H10 C9 N2 C6 . . . . 149.6(12)
H10 C9 N2 C7 . . . . -43.9(12)
C1 C11 N3 C12 . . . . -177.94(12)
N4 C11 N3 C12 . . . . .53(14)
C1 C11 N4 C17 . . . . 178.31(12)
C1 C11 N4 C18 . . . . -2.0(3)
N3 C11 N4 C17 . . . . -.10(15)
N3 C11 N4 C18 . . . . 179.64(12)
C17 C12 C13 C14 . . . . -.75(19)
C17 C12 C13 H19 . . . . 177.0(13)
N3 C12 C13 C14 . . . . 179.85(13)
N3 C12 C13 H19 . . . . -2.4(13)
C13 C12 C17 C16 . . . . .9(2)
C13 C12 C17 N4 . . . . -178.80(12)
N3 C12 C17 C16 . . . . -179.57(12)
N3 C12 C17 N4 . . . . .71(15)
C13 C12 N3 C11 . . . . 178.69(14)
C17 C12 N3 C11 . . . . -.76(14)
C12 C13 C14 C15 . . . . -.3(2)
C12 C13 C14 C20 . . . . 179.66(12)
H19 C13 C14 C15 . . . . -178.0(13)
H19 C13 C14 C20 . . . . 1.9(13)
C13 C14 C15 C16 . . . . 1.2(3)
C13 C14 C15 H20 . . . . -179.0(13)
C20 C14 C15 C16 . . . . -178.73(13)
C20 C14 C15 H20 . . . . 1.1(13)
C13 C14 C20 C34 . . . . 68.90(17)
C13 C14 C20 H22 . . . . -171.5(12)
C13 C14 C20 H23 . . . . -54.9(12)
C15 C14 C20 C34 . . . . -111.19(15)
C15 C14 C20 H22 . . . . 8.4(12)
C15 C14 C20 H23 . . . . 125.0(12)
C14 C15 C16 C17 . . . . -1.0(3)
C14 C15 C16 H21 . . . . 178.7(13)
H20 C15 C16 C17 . . . . 179.2(13)
H20 C15 C16 H21 . . . . -1.1(18)
C15 C16 C17 C12 . . . . -.0(2)
C15 C16 C17 N4 . . . . 179.61(13)
H21 C16 C17 C12 . . . . -179.8(13)
H21 C16 C17 N4 . . . . -.1(13)
C12 C17 N4 C11 . . . . -.37(14)
C12 C17 N4 C18 . . . . 179.86(12)
C16 C17 N4 C11 . . . . 179.95(14)
C16 C17 N4 C18 . . . . .2(3)
N4 C18 C19 H16 . . . . -70.1(8)
N4 C18 C19 H17 . . . . 49.8(8)
N4 C18 C19 H18 . . . . 169.9(8)
H14 C18 C19 H16 . . . . 172.2(15)
H14 C18 C19 H17 . . . . -67.9(15)
H14 C18 C19 H18 . . . . 52.1(15)
H15 C18 C19 H16 . . . . 50.1(14)
H15 C18 C19 H17 . . . . 170.1(14)
H15 C18 C19 H18 . . . . -69.9(14)
C19 C18 N4 C11 . . . . 101.26(17)
C19 C18 N4 C17 . . . . -79.04(17)
H14 C18 N4 C11 . . . . -138.7(11)
H14 C18 N4 C17 . . . . 41.0(11)
H15 C18 N4 C11 . . . . -21.1(12)
H15 C18 N4 C17 . . . . 158.6(12)
C14 C20 C34 C33 . . . . -144.74(14)
C14 C20 C34 C35 . . . . 37.25(19)
H22 C20 C34 C33 . . . . 95.9(13)
H22 C20 C34 C35 . . . . -82.1(13)
H23 C20 C34 C33 . . . . -19.0(12)
H23 C20 C34 C35 . . . . 163.0(12)
C31 C21 C22 C23 . . . . 178.58(14)
C31 C21 C22 H24 . . . . -.3(14)
N21 C21 C22 C23 . . . . -1.9(3)
N21 C21 C22 H24 . . . . 179.2(14)
C22 C21 C31 N23 . . . . 14.2(3)
C22 C21 C31 N24 . . . . -166.14(14)
N21 C21 C31 N23 . . . . -165.37(14)
N21 C21 C31 N24 . . . . 14.3(3)
C22 C21 N21 C25 . . . . 1.7(3)
C31 C21 N21 C25 . . . . -178.77(13)
C21 C22 C23 C24 . . . . -.1(3)
C21 C22 C23 H25 . . . . -176.7(14)
H24 C22 C23 C24 . . . . 178.7(15)
H24 C22 C23 H25 . . . . 2(2)
C22 C23 C24 C25 . . . . 2.2(3)
C22 C23 C24 H26 . . . . 178.1(14)
H25 C23 C24 C25 . . . . 178.9(13)
H25 C23 C24 H26 . . . . -5.2(19)
C23 C24 C25 C26 . . . . 170.59(15)
C23 C24 C25 N21 . . . . -2.5(3)
H26 C24 C25 C26 . . . . -5.4(14)
H26 C24 C25 N21 . . . . -178.5(13)
C24 C25 C26 O2 . . . . -96.23(19)
C24 C25 C26 N22 . . . . 84.53(19)
N21 C25 C26 O2 . . . . 77.39(19)
N21 C25 C26 N22 . . . . -101.84(16)
C24 C25 N21 C21 . . . . .5(3)
C26 C25 N21 C21 . . . . -173.03(13)
C25 C26 N22 C27 . . . . -3.0(3)
C25 C26 N22 C29 . . . . 174.53(14)
O2 C26 N22 C27 . . . . 177.81(16)
O2 C26 N22 C29 . . . . -4.7(3)
N22 C27 C28 H29 . . . . -67.2(8)
N22 C27 C28 H30 . . . . 52.8(8)
N22 C27 C28 H31 . . . . 172.9(7)
H27 C27 C28 H29 . . . . 171.1(14)
H27 C27 C28 H30 . . . . -68.9(14)
H27 C27 C28 H31 . . . . 51.2(13)
H28 C27 C28 H29 . . . . 55.1(15)
H28 C27 C28 H30 . . . . 175.1(15)
H28 C27 C28 H31 . . . . -64.8(14)
C28 C27 N22 C26 . . . . 95.61(17)
C28 C27 N22 C29 . . . . -81.95(17)
H27 C27 N22 C26 . . . . -141.3(12)
H27 C27 N22 C29 . . . . 41.1(12)
H28 C27 N22 C26 . . . . -28.1(13)
H28 C27 N22 C29 . . . . 154.4(13)
N22 C29 C30 H34 . . . . -58.4(7)
N22 C29 C30 H35 . . . . 61.6(7)
N22 C29 C30 H36 . . . . -178.4(8)
H32 C29 C30 H34 . . . . -178.9(14)
H32 C29 C30 H35 . . . . -59.0(14)
H32 C29 C30 H36 . . . . 61.0(14)
H33 C29 C30 H34 . . . . 61.1(14)
H33 C29 C30 H35 . . . . -179.0(14)
H33 C29 C30 H36 . . . . -58.9(14)
C30 C29 N22 C26 . . . . 96.68(17)
C30 C29 N22 C27 . . . . -85.62(18)
H32 C29 N22 C26 . . . . -139.7(12)
H32 C29 N22 C27 . . . . 38.0(12)
H33 C29 N22 C26 . . . . -23.3(14)
H33 C29 N22 C27 . . . . 154.4(14)
C21 C31 N23 C32 . . . . -179.76(13)
N24 C31 N23 C32 . . . . .50(16)
C21 C31 N24 C37 . . . . -179.38(13)
C21 C31 N24 C38 . . . . 8.1(3)
N23 C31 N24 C37 . . . . .34(16)
N23 C31 N24 C38 . . . . -172.19(14)
C37 C32 C33 C34 . . . . -.8(3)
C37 C32 C33 H37 . . . . 178.2(14)
N23 C32 C33 C34 . . . . -177.11(14)
N23 C32 C33 H37 . . . . 1.8(14)
C33 C32 C37 C36 . . . . 1.7(3)
C33 C32 C37 N24 . . . . -175.62(13)
N23 C32 C37 C36 . . . . 178.74(13)
N23 C32 C37 N24 . . . . 1.38(16)
C33 C32 N23 C31 . . . . 175.46(15)
C37 C32 N23 C31 . . . . -1.16(16)
C32 C33 C34 C20 . . . . -178.78(14)
C32 C33 C34 C35 . . . . -.8(3)
H37 C33 C34 C20 . . . . 2.3(14)
H37 C33 C34 C35 . . . . -179.7(14)
C20 C34 C35 C36 . . . . 179.53(14)
C20 C34 C35 H38 . . . . -.2(14)
C33 C34 C35 C36 . . . . 1.5(3)
C33 C34 C35 H38 . . . . -178.2(14)
C34 C35 C36 C37 . . . . -.6(3)
C34 C35 C36 H39 . . . . -179.8(14)
H38 C35 C36 C37 . . . . 179.1(13)
H38 C35 C36 H39 . . . . -.1(19)
C35 C36 C37 C32 . . . . -1.0(3)
C35 C36 C37 N24 . . . . 175.59(15)
H39 C36 C37 C32 . . . . 178.2(14)
H39 C36 C37 N24 . . . . -5.2(14)
C32 C37 N24 C31 . . . . -1.03(15)
C32 C37 N24 C38 . . . . 172.24(13)
C36 C37 N24 C31 . . . . -178.03(15)
C36 C37 N24 C38 . . . . -4.8(3)
N24 C38 C39 H42 . . . . -52.6(8)
N24 C38 C39 H43 . . . . 67.4(7)
N24 C38 C39 H44 . . . . -172.7(8)
H40 C38 C39 H42 . . . . -172.4(15)
H40 C38 C39 H43 . . . . -52.4(15)
H40 C38 C39 H44 . . . . 67.6(15)
H41 C38 C39 H42 . . . . 66.5(14)
H41 C38 C39 H43 . . . . -173.5(13)
H41 C38 C39 H44 . . . . -53.5(14)
C39 C38 N24 C31 . . . . -98.51(18)
C39 C38 N24 C37 . . . . 90.05(17)
H40 C38 N24 C31 . . . . 23.7(13)
H40 C38 N24 C37 . . . . -147.7(13)
H41 C38 N24 C31 . . . . 140.5(12)
H41 C38 N24 C37 . . . . -31.0(12)

loop_
_cod_related_entry_id
_cod_related_entry_database
_cod_related_entry_code
1 ChemSpider 30652625
